data_4122536
loop_
_publ_author_name
'Liu, Hsueh-Ju'
'Raynaud, Christophe'
'Eisenstein, Odile'
'Tilley, T. Don'

_publ_section_title
;
 Cyclometalated N-Heterocyclic Carbene Complexes of Ruthenium for Access
 to Electron-Rich Silylene Complexes That Bind the Lewis Acids CuOTf and
 AgOTf.
;
_journal_issue 32
_journal_name_full 'Journal of the American Chemical Society'
_journal_page_first 11473
_journal_page_last 11482
_journal_paper_doi 10.1021/ja5054237
_journal_volume 136
_journal_year 2014
_chemical_formula_sum 'C29 H34 N2 Ru'
_chemical_formula_weight 511.65
_chemical_name_systematic
;
 ?
;
_space_group_IT_number 14
_symmetry_cell_setting monoclinic
_symmetry_space_group_name_Hall '-P 2yn'
_symmetry_space_group_name_H-M 'P 1 21/n 1'
_atom_sites_solution_hydrogens geom
_atom_sites_solution_primary direct
_atom_sites_solution_secondary difmap
_audit_creation_method SHELXL-97
_cell_angle_alpha 90.00
_cell_angle_beta 94.688(2)
_cell_angle_gamma 90.00
_cell_formula_units_Z 4
_cell_length_a 9.3027(4)
_cell_length_b 19.5605(8)
_cell_length_c 13.5408(6)
_cell_measurement_reflns_used 7356
_cell_measurement_temperature 100(2)
_cell_measurement_theta_max 25.35
_cell_measurement_theta_min 2.43
_cell_volume 2455.71(18)
_computing_cell_refinement 'Bruker SAINT'
_computing_data_collection 'Bruker APEX2'
_computing_data_reduction 'Bruker SAINT'
_computing_molecular_graphics ORTEP32
_computing_publication_material WinGx
_computing_structure_refinement 'SHELXL-97 (Sheldrick, 2008)'
_computing_structure_solution 'SHELXS-97 (Sheldrick, 2008)'
_diffrn_ambient_temperature 100(2)
_diffrn_detector_area_resol_mean 8.366
_diffrn_measured_fraction_theta_full 1.000
_diffrn_measured_fraction_theta_max 0.999
_diffrn_measurement_device_type 'Bruker APEX-II CCD'
_diffrn_measurement_method '\f and \w scans'
_diffrn_radiation_monochromator graphite
_diffrn_radiation_source 'fine-focus sealed tube'
_diffrn_radiation_type MoK\a
_diffrn_radiation_wavelength 0.71073
_diffrn_reflns_av_R_equivalents 0.0672
_diffrn_reflns_av_sigmaI/netI 0.0638
_diffrn_reflns_limit_h_max 10
_diffrn_reflns_limit_h_min -11
_diffrn_reflns_limit_k_max 22
_diffrn_reflns_limit_k_min -23
_diffrn_reflns_limit_l_max 16
_diffrn_reflns_limit_l_min -16
_diffrn_reflns_number 20646
_diffrn_reflns_theta_full 25.00
_diffrn_reflns_theta_max 25.38
_diffrn_reflns_theta_min 1.83
_exptl_absorpt_coefficient_mu 0.657
_exptl_absorpt_correction_T_max 0.9870
_exptl_absorpt_correction_T_min 0.9253
_exptl_absorpt_correction_type multi-scan
_exptl_absorpt_process_details SADABS
_exptl_crystal_colour brown
_exptl_crystal_density_diffrn 1.384
_exptl_crystal_density_method 'not measured'
_exptl_crystal_description plate
_exptl_crystal_F_000 1064
_exptl_crystal_size_max 0.12
_exptl_crystal_size_mid 0.05
_exptl_crystal_size_min 0.02
_refine_diff_density_max 0.677
_refine_diff_density_min -0.693
_refine_diff_density_rms 0.119
_refine_ls_extinction_method none
_refine_ls_goodness_of_fit_ref 1.037
_refine_ls_hydrogen_treatment mixed
_refine_ls_matrix_type full
_refine_ls_number_parameters 297
_refine_ls_number_reflns 4516
_refine_ls_number_restraints 0
_refine_ls_restrained_S_all 1.037
_refine_ls_R_factor_all 0.0695
_refine_ls_R_factor_gt 0.0455
_refine_ls_shift/su_max 0.001
_refine_ls_shift/su_mean 0.000
_refine_ls_structure_factor_coef Fsqd
_refine_ls_weighting_details 'calc w=1/[\s^2^(Fo^2^)+(0.0362P)^2^+9.5610P] where P=(Fo^2^+2Fc^2^)/3'
_refine_ls_weighting_scheme calc
_refine_ls_wR_factor_gt 0.0991
_refine_ls_wR_factor_ref 0.1096
_reflns_number_gt 3420
_reflns_number_total 4516
_reflns_threshold_expression >2sigma(I)
_cod_data_source_file ja5054237_si_001.cif
_cod_data_source_block shelx
_cod_depositor_comments
;
The following automatic conversions were performed:

'_symmetry_cell_setting' value 'Monoclinic' changed to 'monoclinic'
according to
/usr/data/users/saulius/crontab/automatic-downloads/current/ACS/lib/dictionaries/cif_core.dic
dictionary named 'cif_core.dic' version 2.4.2 from 2011-04-26.

Automatic conversion script
Id: cif_fix_values 2281 2013-09-26 08:29:07Z andrius 
;
_cod_original_sg_symbol_H-M P2(1)/n
_cod_database_code 4122536

loop_
_symmetry_equiv_pos_as_xyz
'x, y, z'
'-x+1/2, y+1/2, -z+1/2'
'-x, -y, -z'
'x-1/2, -y-1/2, z-1/2'

loop_
_atom_site_label
_atom_site_type_symbol
_atom_site_fract_x
_atom_site_fract_y
_atom_site_fract_z
_atom_site_U_iso_or_equiv
_atom_site_adp_type
_atom_site_occupancy
_atom_site_symmetry_multiplicity
_atom_site_calc_flag
_atom_site_refinement_flags
C1 C 0.4937(5) 0.1725(2) 0.6523(3) 0.0108(10) Uani 1 1 d .
C2 C 0.4168(5) 0.0622(2) 0.6346(3) 0.0133(10) Uani 1 1 d .
C3 C 0.4930(5) 0.0341(2) 0.7225(3) 0.0143(10) Uani 1 1 d .
C4 C 0.6065(5) 0.0731(3) 0.7745(4) 0.0162(11) Uani 1 1 d .
C5 C 0.4332(5) -0.0281(2) 0.7587(4) 0.0197(12) Uani 1 1 d .
H5 H 0.4804 -0.0497 0.8153 0.024 Uiso 1 1 calc R
C6 C 0.3119(6) -0.0568(3) 0.7148(4) 0.0224(12) Uani 1 1 d .
H6 H 0.2748 -0.0974 0.7417 0.027 Uiso 1 1 calc R
C7 C 0.2400(6) -0.0274(3) 0.6298(4) 0.0204(11) Uani 1 1 d .
H7 H 0.1545 -0.0482 0.6008 0.024 Uiso 1 1 calc R
C8 C 0.2906(5) 0.0306(3) 0.5879(3) 0.0178(11) Uani 1 1 d .
C9 C 0.2188(6) 0.0614(3) 0.4953(4) 0.0291(13) Uani 1 1 d .
H9A H 0.2714 0.1025 0.4780 0.044 Uiso 1 1 calc R
H9B H 0.1192 0.0736 0.5063 0.044 Uiso 1 1 calc R
H9C H 0.2188 0.0283 0.4411 0.044 Uiso 1 1 calc R
C10 C 0.5447(5) 0.1337(3) 0.5002(3) 0.0159(10) Uani 1 1 d .
H10 H 0.5521 0.1039 0.4454 0.019 Uiso 1 1 calc R
C11 C 0.5906(5) 0.1990(2) 0.5094(3) 0.0153(11) Uani 1 1 d .
H11 H 0.6359 0.2245 0.4609 0.018 Uiso 1 1 calc R
C12 C 0.5945(5) 0.2894(2) 0.6426(3) 0.0133(10) Uani 1 1 d .
C13 C 0.7048(5) 0.2953(3) 0.7181(4) 0.0171(11) Uani 1 1 d .
C14 C 0.7850(5) 0.2338(3) 0.7592(4) 0.0227(12) Uani 1 1 d .
H14A H 0.8582 0.2482 0.8113 0.034 Uiso 1 1 calc R
H14B H 0.8321 0.2109 0.7062 0.034 Uiso 1 1 calc R
H14C H 0.7174 0.2022 0.7872 0.034 Uiso 1 1 calc R
C15 C 0.7369(5) 0.3603(3) 0.7552(4) 0.0194(11) Uani 1 1 d .
H15 H 0.8134 0.3658 0.8055 0.023 Uiso 1 1 calc R
C16 C 0.6599(5) 0.4169(3) 0.7205(4) 0.0210(12) Uani 1 1 d .
H16 H 0.6814 0.4607 0.7481 0.025 Uiso 1 1 calc R
C17 C 0.5512(5) 0.4092(3) 0.6453(4) 0.0196(11) Uani 1 1 d .
H17 H 0.4989 0.4484 0.6215 0.024 Uiso 1 1 calc R
C18 C 0.5164(5) 0.3460(2) 0.6037(3) 0.0142(10) Uani 1 1 d .
C19 C 0.4021(5) 0.3390(3) 0.5190(4) 0.0203(11) Uani 1 1 d .
H19A H 0.3929 0.2909 0.4995 0.031 Uiso 1 1 calc R
H19B H 0.4292 0.3661 0.4626 0.031 Uiso 1 1 calc R
H19C H 0.3097 0.3555 0.5397 0.031 Uiso 1 1 calc R
C20 C 0.3828(5) 0.1576(2) 0.9290(3) 0.0135(10) Uani 1 1 d .
C21 C 0.4923(6) 0.1512(3) 1.0153(4) 0.0214(12) Uani 1 1 d .
H21A H 0.4861 0.1056 1.0445 0.032 Uiso 1 1 calc R
H21B H 0.4739 0.1859 1.0650 0.032 Uiso 1 1 calc R
H21C H 0.5890 0.1580 0.9931 0.032 Uiso 1 1 calc R
C22 C 0.2762(5) 0.1076(2) 0.8979(3) 0.0122(10) Uani 1 1 d .
C23 C 0.2577(6) 0.0392(2) 0.9444(4) 0.0206(12) Uani 1 1 d .
H23A H 0.1768 0.0152 0.9089 0.031 Uiso 1 1 calc R
H23B H 0.2381 0.0453 1.0139 0.031 Uiso 1 1 calc R
H23C H 0.3461 0.0124 0.9409 0.031 Uiso 1 1 calc R
C24 C 0.1865(5) 0.1361(2) 0.8165(3) 0.0125(10) Uani 1 1 d .
C25 C 0.0614(5) 0.0995(3) 0.7632(4) 0.0183(11) Uani 1 1 d .
H25A H 0.0529 0.0537 0.7912 0.028 Uiso 1 1 calc R
H25B H 0.0770 0.0958 0.6927 0.028 Uiso 1 1 calc R
H25C H -0.0275 0.1252 0.7707 0.028 Uiso 1 1 calc R
C26 C 0.2351(5) 0.2037(2) 0.7985(3) 0.0109(10) Uani 1 1 d .
C27 C 0.1705(5) 0.2535(2) 0.7237(4) 0.0165(11) Uani 1 1 d .
H27A H 0.2263 0.2961 0.7279 0.025 Uiso 1 1 calc R
H27B H 0.0705 0.2631 0.7372 0.025 Uiso 1 1 calc R
H27C H 0.1723 0.2341 0.6571 0.025 Uiso 1 1 calc R
C28 C 0.3593(5) 0.2171(2) 0.8679(3) 0.0127(10) Uani 1 1 d .
C29 C 0.4352(5) 0.2843(2) 0.8827(4) 0.0177(11) Uani 1 1 d .
H29A H 0.3994 0.3162 0.8306 0.027 Uiso 1 1 calc R
H29B H 0.5391 0.2776 0.8796 0.027 Uiso 1 1 calc R
H29C H 0.4168 0.3030 0.9476 0.027 Uiso 1 1 calc R
N1 N 0.4842(4) 0.11929(19) 0.5885(3) 0.0125(9) Uani 1 1 d .
N2 N 0.5595(4) 0.22253(19) 0.6030(3) 0.0115(8) Uani 1 1 d .
Ru1 Ru 0.40850(4) 0.132907(19) 0.77290(3) 0.00926(12) Uani 1 1 d .
H4A H 0.679(6) 0.091(3) 0.739(4) 0.024(15) Uiso 1 1 d .
H4B H 0.653(5) 0.056(3) 0.839(4) 0.026(15) Uiso 1 1 d .

loop_
_atom_site_aniso_label
_atom_site_aniso_U_11
_atom_site_aniso_U_22
_atom_site_aniso_U_33
_atom_site_aniso_U_23
_atom_site_aniso_U_13
_atom_site_aniso_U_12
C1 0.013(2) 0.009(2) 0.010(2) 0.0007(19) 0.0031(19) 0.0026(19)
C2 0.015(2) 0.011(2) 0.016(2) 0.001(2) 0.007(2) 0.0050(19)
C3 0.020(3) 0.010(3) 0.014(2) -0.001(2) 0.010(2) 0.009(2)
C4 0.013(3) 0.017(3) 0.019(3) 0.002(2) 0.004(2) 0.009(2)
C5 0.030(3) 0.011(3) 0.020(3) 0.003(2) 0.011(2) 0.011(2)
C6 0.033(3) 0.008(3) 0.029(3) 0.001(2) 0.018(3) 0.004(2)
C7 0.024(3) 0.014(3) 0.024(3) -0.004(2) 0.007(2) -0.002(2)
C8 0.026(3) 0.014(3) 0.015(3) -0.004(2) 0.008(2) 0.001(2)
C9 0.034(3) 0.027(3) 0.025(3) 0.003(3) -0.006(3) -0.009(3)
C10 0.019(2) 0.017(3) 0.013(2) -0.001(2) 0.012(2) 0.002(2)
C11 0.016(3) 0.019(3) 0.012(2) 0.003(2) 0.007(2) 0.001(2)
C12 0.013(2) 0.013(3) 0.015(2) 0.001(2) 0.010(2) -0.0019(19)
C13 0.012(2) 0.021(3) 0.019(3) 0.004(2) 0.005(2) -0.001(2)
C14 0.012(3) 0.028(3) 0.027(3) 0.003(2) -0.003(2) 0.000(2)
C15 0.017(2) 0.026(3) 0.016(2) -0.001(2) 0.004(2) -0.010(2)
C16 0.025(3) 0.018(3) 0.020(3) -0.002(2) 0.008(2) -0.010(2)
C17 0.028(3) 0.013(3) 0.019(3) 0.004(2) 0.007(2) 0.001(2)
C18 0.013(2) 0.016(3) 0.014(2) 0.000(2) 0.009(2) -0.001(2)
C19 0.023(3) 0.017(3) 0.021(3) 0.002(2) 0.000(2) 0.001(2)
C20 0.016(2) 0.014(2) 0.011(2) -0.0024(19) 0.007(2) 0.002(2)
C21 0.027(3) 0.021(3) 0.016(3) -0.001(2) 0.002(2) -0.001(2)
C22 0.015(2) 0.013(2) 0.011(2) 0.0006(19) 0.0093(19) 0.0023(19)
C23 0.031(3) 0.013(3) 0.019(3) 0.003(2) 0.011(2) 0.000(2)
C24 0.010(2) 0.012(2) 0.016(2) -0.003(2) 0.0068(19) 0.003(2)
C25 0.017(3) 0.014(3) 0.024(3) -0.001(2) 0.005(2) 0.003(2)
C26 0.013(2) 0.006(2) 0.015(2) -0.0003(19) 0.0084(19) 0.0037(19)
C27 0.018(3) 0.012(3) 0.020(3) 0.002(2) 0.000(2) 0.003(2)
C28 0.015(2) 0.012(3) 0.013(2) -0.0021(19) 0.010(2) 0.0013(19)
C29 0.019(3) 0.013(3) 0.022(3) -0.005(2) 0.008(2) -0.002(2)
N1 0.017(2) 0.011(2) 0.0107(19) 0.0018(16) 0.0054(16) 0.0033(16)
N2 0.012(2) 0.013(2) 0.0103(19) 0.0017(16) 0.0052(16) 0.0035(16)
Ru1 0.01100(19) 0.00796(19) 0.00936(19) 0.00119(17) 0.00410(13) 0.00222(17)

loop_
_atom_type_symbol
_atom_type_description
_atom_type_scat_dispersion_real
_atom_type_scat_dispersion_imag
_atom_type_scat_source
C C 0.0033 0.0016 'International Tables Vol C Tables 4.2.6.8 and 6.1.1.4'
H H 0.0000 0.0000 'International Tables Vol C Tables 4.2.6.8 and 6.1.1.4'
N N 0.0061 0.0033 'International Tables Vol C Tables 4.2.6.8 and 6.1.1.4'
Ru Ru -1.2594 0.8363 'International Tables Vol C Tables 4.2.6.8 and 6.1.1.4'

loop_
_geom_angle_atom_site_label_1
_geom_angle_atom_site_label_2
_geom_angle_atom_site_label_3
_geom_angle
N1 C1 N2 104.4(4)
N1 C1 Ru1 102.2(3)
N2 C1 Ru1 153.3(3)
C8 C2 C3 122.0(4)
C8 C2 N1 120.9(4)
C3 C2 N1 116.7(4)
C8 C2 Ru1 122.1(3)
C3 C2 Ru1 67.1(2)
N1 C2 Ru1 86.1(3)
C5 C3 C4 124.7(5)
C5 C3 C2 115.2(4)
C4 C3 C2 119.5(4)
C5 C3 Ru1 118.4(3)
C4 C3 Ru1 69.6(3)
C2 C3 Ru1 76.0(3)
C3 C4 Ru1 72.2(3)
C3 C4 H4A 119(3)
Ru1 C4 H4A 116(3)
C3 C4 H4B 120(3)
Ru1 C4 H4B 120(3)
H4A C4 H4B 107(4)
C6 C5 C3 122.1(5)
C6 C5 H5 119.0
C3 C5 H5 119.0
C5 C6 C7 120.9(5)
C5 C6 H6 119.5
C7 C6 H6 119.5
C8 C7 C6 121.4(5)
C8 C7 H7 119.3
C6 C7 H7 119.3
C7 C8 C2 118.3(5)
C7 C8 C9 122.4(5)
C2 C8 C9 119.3(4)
C8 C9 H9A 109.5
C8 C9 H9B 109.5
H9A C9 H9B 109.5
C8 C9 H9C 109.5
H9A C9 H9C 109.5
H9B C9 H9C 109.5
C11 C10 N1 105.0(4)
C11 C10 H10 127.5
N1 C10 H10 127.5
C10 C11 N2 107.9(4)
C10 C11 H11 126.0
N2 C11 H11 126.0
C13 C12 C18 122.6(5)
C13 C12 N2 118.6(4)
C18 C12 N2 118.8(4)
C15 C13 C12 117.7(5)
C15 C13 C14 120.9(4)
C12 C13 C14 121.4(5)
C13 C14 H14A 109.5
C13 C14 H14B 109.5
H14A C14 H14B 109.5
C13 C14 H14C 109.5
H14A C14 H14C 109.5
H14B C14 H14C 109.5
C16 C15 C13 121.4(5)
C16 C15 H15 119.3
C13 C15 H15 119.3
C15 C16 C17 119.4(5)
C15 C16 H16 120.3
C17 C16 H16 120.3
C16 C17 C18 121.9(5)
C16 C17 H17 119.0
C18 C17 H17 119.0
C17 C18 C12 117.0(4)
C17 C18 C19 121.2(4)
C12 C18 C19 121.7(4)
C18 C19 H19A 109.5
C18 C19 H19B 109.5
H19A C19 H19B 109.5
C18 C19 H19C 109.5
H19A C19 H19C 109.5
H19B C19 H19C 109.5
C22 C20 C28 108.4(4)
C22 C20 C21 125.9(4)
C28 C20 C21 125.6(4)
C22 C20 Ru1 72.2(3)
C28 C20 Ru1 69.3(2)
C21 C20 Ru1 127.8(3)
C20 C21 H21A 109.5
C20 C21 H21B 109.5
H21A C21 H21B 109.5
C20 C21 H21C 109.5
H21A C21 H21C 109.5
H21B C21 H21C 109.5
C20 C22 C24 107.8(4)
C20 C22 C23 126.0(4)
C24 C22 C23 126.1(4)
C20 C22 Ru1 70.1(2)
C24 C22 Ru1 69.8(2)
C23 C22 Ru1 127.5(3)
C22 C23 H23A 109.5
C22 C23 H23B 109.5
H23A C23 H23B 109.5
C22 C23 H23C 109.5
H23A C23 H23C 109.5
H23B C23 H23C 109.5
C26 C24 C22 108.6(4)
C26 C24 C25 127.2(4)
C22 C24 C25 124.3(4)
C26 C24 Ru1 70.2(2)
C22 C24 Ru1 72.3(2)
C25 C24 Ru1 124.5(3)
C24 C25 H25A 109.5
C24 C25 H25B 109.5
H25A C25 H25B 109.5
C24 C25 H25C 109.5
H25A C25 H25C 109.5
H25B C25 H25C 109.5
C24 C26 C28 107.6(4)
C24 C26 C27 127.3(4)
C28 C26 C27 125.1(4)
C24 C26 Ru1 71.7(2)
C28 C26 Ru1 69.9(2)
C27 C26 Ru1 124.7(3)
C26 C27 H27A 109.5
C26 C27 H27B 109.5
H27A C27 H27B 109.5
C26 C27 H27C 109.5
H27A C27 H27C 109.5
H27B C27 H27C 109.5
C20 C28 C26 107.6(4)
C20 C28 C29 125.9(4)
C26 C28 C29 125.9(4)
C20 C28 Ru1 72.3(3)
C26 C28 Ru1 71.0(2)
C29 C28 Ru1 128.9(3)
C28 C29 H29A 109.5
C28 C29 H29B 109.5
H29A C29 H29B 109.5
C28 C29 H29C 109.5
H29A C29 H29C 109.5
H29B C29 H29C 109.5
C1 N1 C10 112.6(4)
C1 N1 C2 109.1(4)
C10 N1 C2 138.3(4)
C1 N2 C11 110.0(4)
C1 N2 C12 124.6(4)
C11 N2 C12 125.4(4)
C1 Ru1 C28 107.71(17)
C1 Ru1 C26 103.26(17)
C28 Ru1 C26 39.14(17)
C1 Ru1 C4 80.06(19)
C28 Ru1 C4 128.52(19)
C26 Ru1 C4 167.65(18)
C1 Ru1 C24 130.16(17)
C28 Ru1 C24 64.44(17)
C26 Ru1 C24 38.06(17)
C4 Ru1 C24 145.58(19)
C1 Ru1 C20 140.40(18)
C28 Ru1 C20 38.37(17)
C26 Ru1 C20 64.33(17)
C4 Ru1 C20 105.45(18)
C24 Ru1 C20 63.68(17)
C1 Ru1 C3 85.02(17)
C28 Ru1 C3 161.05(17)
C26 Ru1 C3 152.98(18)
C4 Ru1 C3 38.21(18)
C24 Ru1 C3 118.21(18)
C20 Ru1 C3 123.83(17)
C1 Ru1 C22 166.83(17)
C28 Ru1 C22 63.90(17)
C26 Ru1 C22 63.72(17)
C4 Ru1 C22 113.08(18)
C24 Ru1 C22 37.94(17)
C20 Ru1 C22 37.72(17)
C3 Ru1 C22 105.80(17)
C1 Ru1 C2 62.57(17)
C28 Ru1 C2 162.03(17)
C26 Ru1 C2 125.33(17)
C4 Ru1 C2 66.85(18)
C24 Ru1 C2 109.03(17)
C20 Ru1 C2 156.08(17)
C3 Ru1 C2 36.88(16)
C22 Ru1 C2 122.29(17)

loop_
_geom_bond_atom_site_label_1
_geom_bond_atom_site_label_2
_geom_bond_distance
C1 N1 1.351(6)
C1 N2 1.359(6)
C1 Ru1 2.026(4)
C2 C8 1.428(7)
C2 C3 1.444(6)
C2 N1 1.447(6)
C2 Ru1 2.334(5)
C3 C5 1.440(7)
C3 C4 1.439(7)
C3 Ru1 2.216(4)
C4 Ru1 2.181(5)
C4 H4A 0.93(5)
C4 H4B 0.99(5)
C5 C6 1.354(7)
C5 H5 0.9500
C6 C7 1.405(7)
C6 H6 0.9500
C7 C8 1.368(7)
C7 H7 0.9500
C8 C9 1.498(7)
C9 H9A 0.9800
C9 H9B 0.9800
C9 H9C 0.9800
C10 C11 1.350(7)
C10 N1 1.391(6)
C10 H10 0.9500
C11 N2 1.400(6)
C11 H11 0.9500
C12 C13 1.393(7)
C12 C18 1.404(7)
C12 N2 1.441(6)
C13 C15 1.391(7)
C13 C14 1.498(7)
C14 H14A 0.9800
C14 H14B 0.9800
C14 H14C 0.9800
C15 C16 1.380(7)
C15 H15 0.9500
C16 C17 1.383(7)
C16 H16 0.9500
C17 C18 1.386(7)
C17 H17 0.9500
C18 C19 1.505(7)
C19 H19A 0.9800
C19 H19B 0.9800
C19 H19C 0.9800
C20 C22 1.431(7)
C20 C28 1.433(7)
C20 C21 1.492(7)
C20 Ru1 2.200(4)
C21 H21A 0.9800
C21 H21B 0.9800
C21 H21C 0.9800
C22 C24 1.438(6)
C22 C23 1.495(6)
C22 Ru1 2.228(4)
C23 H23A 0.9800
C23 H23B 0.9800
C23 H23C 0.9800
C24 C26 1.425(6)
C24 C25 1.500(6)
C24 Ru1 2.195(4)
C25 H25A 0.9800
C25 H25B 0.9800
C25 H25C 0.9800
C26 C28 1.452(7)
C26 C27 1.496(6)
C26 Ru1 2.175(4)
C27 H27A 0.9800
C27 H27B 0.9800
C27 H27C 0.9800
C28 C29 1.498(6)
C28 Ru1 2.161(4)
C29 H29A 0.9800
C29 H29B 0.9800
C29 H29C 0.9800
